data_4082559
loop_
_publ_author_name
'Benhamou, Laure'
'Besnard, C\'eline'
'K\"undig, E. Peter'

_publ_section_title
;
 Chiral PEPPSI Complexes: Synthesis, Characterization, and Application in
 Asymmetric Suzuki--Miyaura Coupling Reactions
;
_journal_issue 1
_journal_name_full Organometallics
_journal_page_first 260
_journal_paper_doi 10.1021/om4009982
_journal_volume 33
_journal_year 2014
_chemical_absolute_configuration ad
_chemical_formula_moiety 'C38 H42 Cl I2 N3 Pd'
_chemical_formula_sum 'C38 H42 Cl I2 N3 Pd'
_chemical_formula_weight 936.40
_chemical_name_systematic
;
 ? 
;
_space_group_crystal_system monoclinic
_space_group_IT_number 4
_space_group_name_Hall 'P 2yb'
_space_group_name_H-M_alt 'P 1 21 1'
_symmetry_space_group_name_Hall 'P 2yb'
_symmetry_space_group_name_H-M 'P 1 21 1'
_atom_sites_solution_hydrogens geom
_atom_sites_solution_primary direct
_atom_sites_solution_secondary difmap
_audit_creation_date 2012-01-16
_audit_creation_method
;
  Olex2 1.2-alpha
  (compiled Jan 11 2012 18:49:03, GUI svn.r4030)
;
_cell_angle_alpha 90.00
_cell_angle_beta 91.3700(10)
_cell_angle_gamma 90.00
_cell_formula_units_Z 2
_cell_length_a 9.17840(10)
_cell_length_b 18.4176(2)
_cell_length_c 10.70510(10)
_cell_measurement_reflns_used 21311
_cell_measurement_temperature 190.00(14)
_cell_measurement_theta_max 29.1809
_cell_measurement_theta_min 2.1965
_cell_volume 1809.12(3)
_computing_cell_refinement
;
CrysAlisPro, Agilent Technologies,
Version 1.171.35.19 (release 27-10-2011 CrysAlis171 .NET)
(compiled Oct 27 2011,15:02:11)
;
_computing_data_collection
;
CrysAlisPro, Agilent Technologies,
Version 1.171.35.19 (release 27-10-2011 CrysAlis171 .NET)
(compiled Oct 27 2011,15:02:11)
;
_computing_data_reduction
;
CrysAlisPro, Agilent Technologies,
Version 1.171.35.19 (release 27-10-2011 CrysAlis171 .NET)
(compiled Oct 27 2011,15:02:11)
;
_computing_molecular_graphics
;
O. V. Dolomanov, L. J. Bourhis, R. J. Gildea, J. A. K. Howard and H. Puschmann,
OLEX2: a complete structure solution, refinement and analysis program.
J. Appl. Cryst. (2009). 42, 339-341.
;
_computing_publication_material
;
O. V. Dolomanov, L. J. Bourhis, R. J. Gildea, J. A. K. Howard and H. Puschmann,
OLEX2: a complete structure solution, refinement and analysis program.
J. Appl. Cryst. (2009). 42, 339-341.
;
_computing_structure_refinement
;
SHELXL, G.M. Sheldrick, Acta Cryst.
2008). A64, 112-122
;
_computing_structure_solution
;
XS, G.M. Sheldrick, Acta Cryst.
(2008). A64, 112-122
;
_diffrn_ambient_temperature 190.00(14)
_diffrn_detector_area_resol_mean 10.4679
_diffrn_measured_fraction_theta_full 0.999
_diffrn_measured_fraction_theta_max 0.949
_diffrn_measurement_details
;
  1 omega   -1.00   55.00   1.0000    6.0000
omega____ theta____ kappa____ phi______ frames
    -       14.8786  -99.0000   60.0000 56

  2 omega  -12.00   95.00   1.0000    6.0000
omega____ theta____ kappa____ phi______ frames
    -       14.8786   57.0000 -120.0000 107

  3 omega  -37.00  -11.00   1.0000    6.0000
omega____ theta____ kappa____ phi______ frames
    -       14.8786  -19.0000 -150.0000 26

  4 omega    3.00   72.00   1.0000    6.0000
omega____ theta____ kappa____ phi______ frames
    -       14.8786  -19.0000 -150.0000 69

  5 omega  -72.00   40.00   1.0000    6.0000
omega____ theta____ kappa____ phi______ frames
    -       14.8786  -77.0000  150.0000 112

  6 omega -108.00  -57.00   1.0000    6.0000
omega____ theta____ kappa____ phi______ frames
    -      -13.8630 -178.0000  150.0000 51

  7 omega   35.00   80.00   1.0000    6.0000
omega____ theta____ kappa____ phi______ frames
    -      -13.8630  178.0000  120.0000 45

  8 omega  -48.00   66.00   1.0000    6.0000
omega____ theta____ kappa____ phi______ frames
    -      -13.8630   57.0000 -180.0000 114

  9 omega  -65.00  -12.00   1.0000    6.0000
omega____ theta____ kappa____ phi______ frames
    -       14.8786  -57.0000  -30.0000 53

 10 omega  -19.00   95.00   1.0000    6.0000
omega____ theta____ kappa____ phi______ frames
    -       14.8786   57.0000   90.0000 114
;
_diffrn_measurement_device_type 'SuperNova, Dual, Cu at zero, Atlas'
_diffrn_measurement_method '\w scans'
_diffrn_orient_matrix_UB_11 -0.0223383000
_diffrn_orient_matrix_UB_12 -0.0321928000
_diffrn_orient_matrix_UB_13 -0.0313171000
_diffrn_orient_matrix_UB_21 -0.0065729000
_diffrn_orient_matrix_UB_22 0.0195208000
_diffrn_orient_matrix_UB_23 -0.0570025000
_diffrn_orient_matrix_UB_31 0.0737164000
_diffrn_orient_matrix_UB_32 -0.0080226000
_diffrn_orient_matrix_UB_33 -0.0128925000
_diffrn_radiation_monochromator mirror
_diffrn_radiation_type 'Mo K\a'
_diffrn_radiation_wavelength 0.7107
_diffrn_reflns_av_R_equivalents 0.0246
_diffrn_reflns_av_unetI/netI 0.0243
_diffrn_reflns_limit_h_max 12
_diffrn_reflns_limit_h_min -12
_diffrn_reflns_limit_k_max 25
_diffrn_reflns_limit_k_min -23
_diffrn_reflns_limit_l_max 14
_diffrn_reflns_limit_l_min -14
_diffrn_reflns_number 31943
_diffrn_reflns_theta_full 25.25
_diffrn_reflns_theta_max 29.25
_diffrn_reflns_theta_min 2.21
_diffrn_source 'SuperNova (Mo) X-ray Source'
_diffrn_source_current n/a
_diffrn_source_voltage n/a
_diffrn_standards_number 0
_exptl_absorpt_coefficient_mu 2.324
_exptl_absorpt_correction_T_max 1.00000
_exptl_absorpt_correction_T_min 0.80217
_exptl_absorpt_correction_type multi-scan
_exptl_absorpt_process_details
;
CrysAlisPro, Agilent Technologies,
Version 1.171.35.19 (release 27-10-2011 CrysAlis171 .NET)
(compiled Oct 27 2011,15:02:11)
Empirical absorption correction using spherical harmonics,
 implemented in SCALE3 ABSPACK scaling algorithm.
;
_exptl_crystal_colour orange
_exptl_crystal_colour_primary orange
_exptl_crystal_density_diffrn 1.719
_exptl_crystal_density_method 'not measured'
_exptl_crystal_description prism
_exptl_crystal_F_000 920
_exptl_crystal_size_max 0.28
_exptl_crystal_size_mid 0.26
_exptl_crystal_size_min 0.16
_refine_diff_density_max 0.444
_refine_diff_density_min -0.575
_refine_diff_density_rms 0.078
_refine_ls_abs_structure_details 'Flack H D (1983), Acta Cryst. A39, 876-881'
_refine_ls_abs_structure_Flack -0.011(9)
_refine_ls_extinction_method none
_refine_ls_goodness_of_fit_ref 1.036
_refine_ls_hydrogen_treatment constr
_refine_ls_matrix_type full
_refine_ls_number_parameters 413
_refine_ls_number_reflns 8891
_refine_ls_number_restraints 1
_refine_ls_restrained_S_all 1.036
_refine_ls_R_factor_all 0.0227
_refine_ls_R_factor_gt 0.0202
_refine_ls_shift/su_max 0.001
_refine_ls_shift/su_mean 0.000
_refine_ls_structure_factor_coef Fsqd
_refine_ls_weighting_details 'calc w=1/[\s^2^(Fo^2^)+(0.0184P)^2^+0.5419P] where P=(Fo^2^+2Fc^2^)/3'
_refine_ls_weighting_scheme calc
_refine_ls_wR_factor_gt 0.0421
_refine_ls_wR_factor_ref 0.0434
_reflns_number_gt 8462
_reflns_number_total 8891
_reflns_threshold_expression >2sigma(I)
_cod_data_source_file om4009982_si_003.cif
_cod_data_source_block laure_mo
_cod_database_code 4082559
_chemical_oxdiff_formula 'Pd1 N3 I2 Cl1 C38 H42'
_reflns_odcompleteness_completeness 99.95
_reflns_odcompleteness_iscentric 1
_reflns_odcompleteness_theta 26.32

loop_
_space_group_symop_id
_space_group_symop_operation_xyz
1 'x, y, z'
2 '-x, y+1/2, -z'

loop_
_atom_site_label
_atom_site_type_symbol
_atom_site_fract_x
_atom_site_fract_y
_atom_site_fract_z
_atom_site_U_iso_or_equiv
_atom_site_adp_type
_atom_site_occupancy
_atom_site_symmetry_multiplicity
_atom_site_calc_flag
_atom_site_refinement_flags
Pd1 Pd 0.29972(2) 0.235959(10) 0.229307(18) 0.01846(4) Uani 1 1 d .
I2 I 0.128751(18) 0.162303(9) 0.079405(17) 0.03251(5) Uani 1 1 d .
I3 I 0.471336(19) 0.302547(10) 0.389750(18) 0.03746(5) Uani 1 1 d .
Cl7 Cl 0.61608(8) 0.23749(4) -0.21515(7) 0.04011(16) Uani 1 1 d .
N4 N 0.4825(2) 0.20173(12) 0.1280(2) 0.0237(5) Uani 1 1 d .
N15 N 0.0455(2) 0.32848(11) 0.27794(19) 0.0211(4) Uani 1 1 d .
C16 C 0.1343(3) 0.18003(12) 0.4864(2) 0.0205(5) Uani 1 1 d .
H16 H 0.2395 0.1802 0.4643 0.025 Uiso 1 1 calc R
C19 C -0.1323(3) 0.03287(16) 0.3698(3) 0.0335(6) Uani 1 1 d .
H19 H -0.2346 0.0289 0.3555 0.040 Uiso 1 1 calc R
C34 C 0.3075(3) 0.52213(15) 0.3189(3) 0.0327(6) Uani 1 1 d .
H34 H 0.3071 0.5491 0.3945 0.039 Uiso 1 1 calc R
C22 C 0.1997(4) -0.07959(15) 0.3451(3) 0.0362(7) Uani 1 1 d .
H22 H 0.1591 -0.1232 0.3122 0.043 Uiso 1 1 calc R
C36 C 0.4135(3) 0.49597(14) 0.1214(3) 0.0280(6) Uani 1 1 d .
C23 C 0.3449(4) -0.07618(16) 0.3722(3) 0.0382(7) Uani 1 1 d .
H23 H 0.4043 -0.1179 0.3617 0.046 Uiso 1 1 calc R
C35 C 0.4097(3) 0.53572(16) 0.2331(3) 0.0337(6) Uani 1 1 d .
H35 H 0.4800 0.5727 0.2487 0.040 Uiso 1 1 calc R
C30 C -0.0110(3) 0.16851(17) 0.6924(2) 0.0333(6) Uani 1 1 d .
H30A H -0.0906 0.1971 0.6545 0.050 Uiso 1 1 calc R
H30B H -0.0049 0.1782 0.7823 0.050 Uiso 1 1 calc R
H30C H -0.0297 0.1167 0.6783 0.050 Uiso 1 1 calc R
C43 C -0.1257(3) 0.47045(15) 0.1706(3) 0.0356(7) Uani 1 1 d .
H43A H -0.1500 0.4561 0.2558 0.053 Uiso 1 1 calc R
H43B H -0.2138 0.4879 0.1265 0.053 Uiso 1 1 calc R
H43C H -0.0528 0.5093 0.1738 0.053 Uiso 1 1 calc R
N12 N 0.0687(2) 0.24222(11) 0.41813(19) 0.0218(4) Uani 1 1 d .
C37 C 0.5176(3) 0.51146(16) 0.0283(3) 0.0369(7) Uani 1 1 d .
H37 H 0.5854 0.5498 0.0423 0.044 Uiso 1 1 calc R
C18 C -0.0732(3) 0.09793(15) 0.4187(2) 0.0287(6) Uani 1 1 d .
H18 H -0.1372 0.1366 0.4383 0.034 Uiso 1 1 calc R
C26 C 0.1696(3) 0.04767(14) 0.4121(2) 0.0239(5) Uani 1 1 d .
C41 C 0.3090(3) 0.43963(13) 0.0983(2) 0.0248(5) Uani 1 1 d .
C38 C 0.5224(3) 0.47311(17) -0.0793(3) 0.0409(7) Uani 1 1 d .
H38 H 0.5923 0.4848 -0.1401 0.049 Uiso 1 1 calc R
C6 C 0.6103(3) 0.20494(14) -0.0628(2) 0.0267(5) Uani 1 1 d .
C10 C 0.5902(3) 0.16022(16) 0.1765(2) 0.0296(5) Uani 1 1 d .
H10 H 0.5841 0.1446 0.2608 0.035 Uiso 1 1 calc R
C33 C 0.2012(3) 0.46772(15) 0.2963(3) 0.0292(6) Uani 1 1 d .
H33 H 0.1299 0.4589 0.3574 0.035 Uiso 1 1 calc R
C8 C 0.7205(3) 0.16251(16) -0.0137(3) 0.0314(6) Uani 1 1 d .
H8 H 0.8018 0.1494 -0.0622 0.038 Uiso 1 1 calc R
C32 C 0.1982(3) 0.42744(13) 0.1886(2) 0.0219(5) Uani 1 1 d .
C9 C 0.7094(3) 0.13941(16) 0.1087(3) 0.0348(7) Uani 1 1 d .
H9 H 0.7829 0.1095 0.1457 0.042 Uiso 1 1 calc R
C5 C 0.4930(3) 0.22311(14) 0.0087(2) 0.0253(5) Uani 1 1 d .
H5 H 0.4170 0.2517 -0.0276 0.030 Uiso 1 1 calc R
C31 C 0.0769(3) 0.37164(13) 0.1646(2) 0.0222(5) Uani 1 1 d .
H31 H 0.1164 0.3364 0.1029 0.027 Uiso 1 1 calc R
C44 C -0.0252(4) 0.43163(18) -0.0299(3) 0.0428(7) Uani 1 1 d .
H44A H -0.1120 0.4523 -0.0713 0.064 Uiso 1 1 calc R
H44B H 0.0107 0.3909 -0.0793 0.064 Uiso 1 1 calc R
H44C H 0.0507 0.4689 -0.0225 0.064 Uiso 1 1 calc R
C42 C -0.0641(3) 0.40469(14) 0.1010(2) 0.0277(6) Uani 1 1 d .
C20 C -0.0447(3) -0.02394(15) 0.3431(3) 0.0326(6) Uani 1 1 d .
H20 H -0.0854 -0.0674 0.3095 0.039 Uiso 1 1 calc R
C40 C 0.3198(3) 0.39970(15) -0.0150(3) 0.0315(6) Uani 1 1 d .
H40 H 0.2537 0.3610 -0.0316 0.038 Uiso 1 1 calc R
C27 C 0.1331(3) 0.18965(14) 0.6327(2) 0.0240(5) Uani 1 1 d .
C21 C 0.1071(3) -0.01860(13) 0.3652(2) 0.0273(6) Uani 1 1 d .
C25 C 0.3232(3) 0.04908(15) 0.4324(3) 0.0287(6) Uani 1 1 d .
H25 H 0.3686 0.0931 0.4584 0.034 Uiso 1 1 calc R
C13 C -0.0765(3) 0.27466(15) 0.4397(3) 0.0308(6) Uani 1 1 d .
H13A H -0.0937 0.2813 0.5299 0.037 Uiso 1 1 calc R
H13B H -0.1558 0.2447 0.4022 0.037 Uiso 1 1 calc R
C29 C 0.2518(3) 0.14001(15) 0.6892(3) 0.0306(6) Uani 1 1 d .
H29A H 0.2296 0.0894 0.6680 0.046 Uiso 1 1 calc R
H29B H 0.2552 0.1457 0.7803 0.046 Uiso 1 1 calc R
H29C H 0.3465 0.1533 0.6554 0.046 Uiso 1 1 calc R
C17 C 0.0745(3) 0.10724(13) 0.4388(2) 0.0222(5) Uani 1 1 d .
C28 C 0.1742(3) 0.26788(15) 0.6682(3) 0.0348(6) Uani 1 1 d .
H28A H 0.2665 0.2808 0.6296 0.052 Uiso 1 1 calc R
H28B H 0.1850 0.2718 0.7592 0.052 Uiso 1 1 calc R
H28C H 0.0974 0.3010 0.6383 0.052 Uiso 1 1 calc R
C45 C -0.1793(3) 0.34451(16) 0.0833(3) 0.0399(7) Uani 1 1 d .
H45A H -0.2154 0.3299 0.1649 0.060 Uiso 1 1 calc R
H45B H -0.1353 0.3026 0.0424 0.060 Uiso 1 1 calc R
H45C H -0.2606 0.3628 0.0312 0.060 Uiso 1 1 calc R
C39 C 0.4238(4) 0.41600(17) -0.1007(3) 0.0402(7) Uani 1 1 d .
H39 H 0.4290 0.3883 -0.1753 0.048 Uiso 1 1 calc R
C24 C 0.4071(3) -0.01102(16) 0.4158(3) 0.0364(7) Uani 1 1 d .
H24 H 0.5088 -0.0088 0.4338 0.044 Uiso 1 1 calc R
C14 C -0.0631(3) 0.34663(14) 0.3735(3) 0.0295(6) Uani 1 1 d .
H14A H -0.1572 0.3620 0.3347 0.035 Uiso 1 1 calc R
H14B H -0.0269 0.3851 0.4309 0.035 Uiso 1 1 calc R
C11 C 0.1258(2) 0.27170(13) 0.3157(2) 0.0188(5) Uani 1 1 d .

loop_
_atom_site_aniso_label
_atom_site_aniso_U_11
_atom_site_aniso_U_22
_atom_site_aniso_U_33
_atom_site_aniso_U_23
_atom_site_aniso_U_13
_atom_site_aniso_U_12
Pd1 0.01688(7) 0.02047(8) 0.01814(8) -0.00196(6) 0.00274(6) -0.00017(6)
I2 0.02672(9) 0.04015(10) 0.03063(9) -0.01255(8) -0.00006(7) -0.00393(7)
I3 0.02709(9) 0.04852(12) 0.03667(10) -0.01524(9) -0.00141(7) -0.00773(8)
Cl7 0.0428(4) 0.0438(4) 0.0344(4) 0.0081(3) 0.0160(3) 0.0045(3)
N4 0.0191(10) 0.0269(11) 0.0250(11) -0.0029(9) 0.0026(9) -0.0006(8)
N15 0.0247(10) 0.0175(9) 0.0214(10) 0.0015(8) 0.0063(8) 0.0022(8)
C16 0.0198(11) 0.0208(12) 0.0211(12) 0.0049(9) 0.0031(9) 0.0026(9)
C19 0.0302(14) 0.0390(16) 0.0312(15) 0.0052(12) -0.0004(12) -0.0116(12)
C34 0.0358(15) 0.0300(14) 0.0319(15) -0.0062(12) -0.0052(12) -0.0027(12)
C22 0.063(2) 0.0225(13) 0.0235(14) 0.0027(11) 0.0077(13) 0.0011(13)
C36 0.0232(13) 0.0284(13) 0.0324(15) 0.0070(11) -0.0003(11) 0.0024(10)
C23 0.059(2) 0.0294(15) 0.0267(14) 0.0013(12) 0.0100(13) 0.0182(13)
C35 0.0288(14) 0.0322(14) 0.0396(17) 0.0005(12) -0.0087(12) -0.0061(11)
C30 0.0312(14) 0.0460(17) 0.0229(13) 0.0076(13) 0.0061(11) 0.0014(13)
C43 0.0357(15) 0.0271(14) 0.0437(17) 0.0007(12) -0.0076(13) 0.0096(12)
N12 0.0207(10) 0.0227(10) 0.0222(10) 0.0040(9) 0.0030(8) 0.0045(8)
C37 0.0284(14) 0.0325(15) 0.0498(19) 0.0130(13) 0.0023(13) 0.0008(12)
C18 0.0305(13) 0.0265(13) 0.0291(14) 0.0043(11) 0.0013(11) -0.0018(11)
C26 0.0318(13) 0.0236(12) 0.0165(12) 0.0032(10) 0.0038(10) 0.0023(10)
C41 0.0291(13) 0.0207(12) 0.0245(13) 0.0066(10) 0.0005(10) 0.0034(10)
C38 0.0364(16) 0.0459(18) 0.0412(18) 0.0125(15) 0.0163(14) 0.0079(14)
C6 0.0273(13) 0.0269(13) 0.0263(14) -0.0023(11) 0.0066(11) -0.0042(10)
C10 0.0248(12) 0.0367(14) 0.0273(13) 0.0008(12) 0.0021(10) 0.0029(12)
C33 0.0317(14) 0.0317(14) 0.0244(13) -0.0009(11) 0.0009(11) 0.0009(11)
C8 0.0221(12) 0.0346(14) 0.0379(15) -0.0063(13) 0.0079(11) 0.0004(12)
C32 0.0246(12) 0.0191(11) 0.0219(12) 0.0027(9) -0.0026(10) 0.0006(9)
C9 0.0238(13) 0.0425(16) 0.0383(16) -0.0003(13) 0.0019(12) 0.0063(11)
C5 0.0192(11) 0.0275(14) 0.0293(13) -0.0018(11) 0.0049(10) 0.0015(10)
C31 0.0285(12) 0.0194(11) 0.0187(11) -0.0027(9) 0.0014(9) -0.0003(10)
C44 0.0506(19) 0.0491(18) 0.0281(16) 0.0069(14) -0.0114(13) 0.0042(15)
C42 0.0311(14) 0.0242(12) 0.0274(14) 0.0015(11) -0.0076(11) 0.0016(10)
C20 0.0479(17) 0.0263(14) 0.0236(13) 0.0013(11) 0.0011(12) -0.0097(12)
C40 0.0380(15) 0.0276(14) 0.0292(15) 0.0034(11) 0.0093(12) 0.0024(11)
C27 0.0264(12) 0.0260(12) 0.0197(12) 0.0003(10) 0.0009(10) 0.0010(10)
C21 0.0454(16) 0.0204(12) 0.0163(12) 0.0017(10) 0.0035(11) -0.0012(11)
C25 0.0300(14) 0.0310(14) 0.0252(14) -0.0009(11) 0.0012(11) 0.0051(11)
C13 0.0245(13) 0.0332(15) 0.0352(16) 0.0086(12) 0.0143(11) 0.0100(11)
C29 0.0352(15) 0.0360(15) 0.0206(13) 0.0021(11) 0.0002(11) 0.0040(11)
C17 0.0281(12) 0.0223(12) 0.0163(11) 0.0036(9) 0.0018(9) 0.0006(10)
C28 0.0447(17) 0.0303(14) 0.0296(15) -0.0067(12) 0.0027(12) 0.0010(12)
C45 0.0360(16) 0.0322(15) 0.0510(19) -0.0028(13) -0.0113(14) -0.0010(12)
C39 0.0488(18) 0.0370(16) 0.0355(17) 0.0018(13) 0.0145(14) 0.0093(14)
C24 0.0363(15) 0.0406(16) 0.0323(16) -0.0026(13) 0.0025(12) 0.0128(13)
C14 0.0309(14) 0.0274(14) 0.0306(15) 0.0031(11) 0.0099(12) 0.0104(11)
C11 0.0197(11) 0.0186(11) 0.0181(12) -0.0023(9) -0.0001(9) -0.0031(9)

loop_
_atom_type_symbol
_atom_type_description
_atom_type_scat_dispersion_real
_atom_type_scat_dispersion_imag
_atom_type_scat_source
C C 0.0033 0.0016 'International Tables Vol C Tables 4.2.6.8 and 6.1.1.4'
H H 0.0000 0.0000 'International Tables Vol C Tables 4.2.6.8 and 6.1.1.4'
N N 0.0061 0.0033 'International Tables Vol C Tables 4.2.6.8 and 6.1.1.4'
Cl Cl 0.1484 0.1585 'International Tables Vol C Tables 4.2.6.8 and 6.1.1.4'
Pd Pd -0.9988 1.0072 'International Tables Vol C Tables 4.2.6.8 and 6.1.1.4'
I I -0.4742 1.8119 'International Tables Vol C Tables 4.2.6.8 and 6.1.1.4'

loop_
_geom_angle_atom_site_label_1
_geom_angle_atom_site_label_2
_geom_angle_atom_site_label_3
_geom_angle
I2 Pd1 I3 176.214(10)
N4 Pd1 I2 90.13(6)
N4 Pd1 I3 90.23(6)
C11 Pd1 I2 88.88(7)
C11 Pd1 I3 90.96(7)
C11 Pd1 N4 176.66(10)
C10 N4 Pd1 123.81(18)
C5 N4 Pd1 118.44(17)
C5 N4 C10 117.7(2)
C14 N15 C31 126.17(19)
C11 N15 C31 123.3(2)
C11 N15 C14 110.0(2)
N12 C16 C27 113.05(19)
N12 C16 C17 112.01(19)
C17 C16 C27 114.72(19)
C20 C19 C18 120.6(3)
C35 C34 C33 120.1(3)
C23 C22 C21 121.0(3)
C35 C36 C37 121.4(3)
C35 C36 C41 119.7(2)
C37 C36 C41 118.8(3)
C22 C23 C24 120.0(3)
C34 C35 C36 120.9(3)
C16 N12 C13 126.27(19)
C11 N12 C16 123.69(19)
C11 N12 C13 109.5(2)
C38 C37 C36 121.8(3)
C17 C18 C19 122.2(3)
C21 C26 C17 118.7(2)
C25 C26 C21 117.1(2)
C25 C26 C17 124.1(2)
C36 C41 C32 118.6(2)
C40 C41 C36 117.5(2)
C40 C41 C32 123.8(2)
C37 C38 C39 119.7(3)
C8 C6 Cl7 121.1(2)
C8 C6 C5 120.3(2)
C5 C6 Cl7 118.6(2)
N4 C10 C9 122.6(3)
C32 C33 C34 121.8(3)
C6 C8 C9 117.9(2)
C41 C32 C31 121.0(2)
C33 C32 C41 118.8(2)
C33 C32 C31 120.2(2)
C10 C9 C8 119.3(3)
N4 C5 C6 122.2(2)
N15 C31 C32 112.13(19)
N15 C31 C42 112.79(19)
C32 C31 C42 113.6(2)
C43 C42 C31 113.8(2)
C43 C42 C45 111.5(2)
C44 C42 C43 106.5(2)
C44 C42 C31 108.3(2)
C44 C42 C45 107.1(2)
C45 C42 C31 109.3(2)
C19 C20 C21 120.0(3)
C39 C40 C41 121.3(3)
C30 C27 C16 114.3(2)
C30 C27 C29 107.2(2)
C30 C27 C28 110.2(2)
C29 C27 C16 107.6(2)
C28 C27 C16 110.1(2)
C28 C27 C29 107.1(2)
C22 C21 C26 119.2(3)
C20 C21 C22 120.6(2)
C20 C21 C26 120.2(2)
C24 C25 C26 121.8(3)
N12 C13 C14 101.4(2)
C18 C17 C16 120.3(2)
C18 C17 C26 118.3(2)
C26 C17 C16 121.4(2)
C40 C39 C38 120.7(3)
C25 C24 C23 120.8(3)
N15 C14 C13 100.9(2)
N15 C11 Pd1 124.38(18)
N15 C11 N12 109.9(2)
N12 C11 Pd1 125.71(17)

loop_
_geom_bond_atom_site_label_1
_geom_bond_atom_site_label_2
_geom_bond_distance
Pd1 I2 2.5995(2)
Pd1 I3 2.6088(3)
Pd1 N4 2.115(2)
Pd1 C11 1.977(2)
Cl7 C6 1.739(3)
N4 C10 1.344(3)
N4 C5 1.342(3)
N15 C31 1.485(3)
N15 C14 1.484(3)
N15 C11 1.337(3)
C16 N12 1.480(3)
C16 C27 1.576(3)
C16 C17 1.531(3)
C19 C18 1.411(4)
C19 C20 1.355(4)
C34 C35 1.352(4)
C34 C33 1.416(4)
C22 C23 1.358(5)
C22 C21 1.428(4)
C36 C35 1.403(4)
C36 C37 1.425(4)
C36 C41 1.430(4)
C23 C24 1.404(4)
C30 C27 1.533(4)
C43 C42 1.537(4)
N12 C13 1.483(3)
N12 C11 1.341(3)
C37 C38 1.353(5)
C18 C17 1.378(4)
C26 C21 1.434(4)
C26 C25 1.422(4)
C26 C17 1.435(3)
C41 C32 1.437(3)
C41 C40 1.424(4)
C38 C39 1.403(5)
C6 C8 1.373(4)
C6 C5 1.378(3)
C10 C9 1.381(4)
C33 C32 1.371(4)
C8 C9 1.384(4)
C32 C31 1.532(3)
C31 C42 1.571(3)
C44 C42 1.536(4)
C42 C45 1.540(4)
C20 C21 1.411(4)
C40 C39 1.373(4)
C27 C29 1.535(4)
C27 C28 1.535(4)
C25 C24 1.362(4)
C13 C14 1.509(4)
